data_7047259
loop_
_publ_author_name
'Wang, Yao'
'He, Minghui'
'Gao, Xiaoxia'
'Long, Piao'
'Zhang, Yingying'
'Zhong, Haoyan'
'Wang, Xia'
'He, Yabing'

_publ_section_title
;
 Three isoreticular ssa-type MOFs derived from bent diisophthalate
 ligands: exploring the substituent effect on structural stabilities and
 selective C<sub>2</sub>H<sub>2</sub>/CH<sub>4</sub> and
 CO<sub>2</sub>/CH<sub>4</sub> adsorption properties.
;
_journal_issue 36
_journal_name_full 'Dalton transactions (Cambridge, England : 2003)'
_journal_page_first 12702
_journal_page_last 12710
_journal_paper_doi 10.1039/c8dt02686f
_journal_volume 47
_journal_year 2018
_chemical_formula_sum 'C23 H17 Cu2 N O10'
_chemical_formula_weight 594.48
_space_group_IT_number 194
_space_group_name_Hall '-P 6c 2c'
_space_group_name_H-M_alt 'P 63/m m c'
_symmetry_cell_setting hexagonal
_symmetry_space_group_name_Hall '-P 6c 2c'
_symmetry_space_group_name_H-M 'P 63/m m c'
_atom_sites_solution_hydrogens geom
_atom_sites_solution_primary direct
_atom_sites_solution_secondary difmap
_audit_creation_method SHELXL-97
_audit_update_record
;
2018-06-27 deposited with the CCDC.
2018-08-15 downloaded from the CCDC.
;
_cell_angle_alpha 90.00
_cell_angle_beta 90.00
_cell_angle_gamma 120.00
_cell_formula_units_Z 6
_cell_length_a 18.5415(2)
_cell_length_b 18.5415(2)
_cell_length_c 23.4290(5)
_cell_measurement_reflns_used 22344
_cell_measurement_temperature 293(2)
_cell_measurement_theta_max 26.21
_cell_measurement_theta_min 0.995
_cell_volume 6975.48(18)
_computing_cell_refinement 'Bruker SMART'
_computing_data_collection 'Bruker SMART'
_computing_data_reduction 'Bruker SAINT'
_computing_molecular_graphics 'Bruker SHELXTL'
_computing_publication_material 'Bruker SHELXTL'
_computing_structure_refinement 'SHELXL-97 (Sheldrick, 1997)'
_computing_structure_solution 'SHELXS-97 (Sheldrick, 1990)'
_diffrn_ambient_temperature 293(2)
_diffrn_measured_fraction_theta_full 0.995
_diffrn_measured_fraction_theta_max 0.995
_diffrn_measurement_device_type 'Bruker SMART APEX II CCD area detector'
_diffrn_measurement_method 'omega scans'
_diffrn_radiation_monochromator graphite
_diffrn_radiation_source 'fine-focus sealed tube'
_diffrn_radiation_type MoK\a
_diffrn_radiation_wavelength 0.71073
_diffrn_reflns_av_R_equivalents 0.0258
_diffrn_reflns_av_sigmaI/netI 0.0156
_diffrn_reflns_limit_h_max 22
_diffrn_reflns_limit_h_min -22
_diffrn_reflns_limit_k_max 16
_diffrn_reflns_limit_k_min -23
_diffrn_reflns_limit_l_max 28
_diffrn_reflns_limit_l_min -16
_diffrn_reflns_number 22344
_diffrn_reflns_theta_full 26.21
_diffrn_reflns_theta_max 26.21
_diffrn_reflns_theta_min 1.74
_exptl_absorpt_coefficient_mu 0.944
_exptl_absorpt_correction_T_max 0.9032
_exptl_absorpt_correction_T_min 0.7981
_exptl_absorpt_correction_type empirical
_exptl_crystal_colour blue
_exptl_crystal_density_diffrn 0.849
_exptl_crystal_density_method 'not measured'
_exptl_crystal_description block
_exptl_crystal_F_000 1800
_exptl_crystal_size_max 0.25
_exptl_crystal_size_mid 0.21
_exptl_crystal_size_min 0.11
_refine_diff_density_max 1.641
_refine_diff_density_min -0.415
_refine_diff_density_rms 0.072
_refine_ls_extinction_method none
_refine_ls_goodness_of_fit_ref 1.042
_refine_ls_hydrogen_treatment mixed
_refine_ls_matrix_type full
_refine_ls_number_parameters 108
_refine_ls_number_reflns 2620
_refine_ls_number_restraints 0
_refine_ls_restrained_S_all 1.042
_refine_ls_R_factor_all 0.0573
_refine_ls_R_factor_gt 0.0544
_refine_ls_shift/su_max 0.047
_refine_ls_shift/su_mean 0.005
_refine_ls_structure_factor_coef Fsqd
_refine_ls_weighting_details 'calc w=1/[\s^2^(Fo^2^)+(0.2000P)^2^+0.0000P] where P=(Fo^2^+2Fc^2^)/3'
_refine_ls_weighting_scheme calc
_refine_ls_wR_factor_gt 0.2173
_refine_ls_wR_factor_ref 0.2257
_reflns_number_gt 2317
_reflns_number_total 2620
_reflns_threshold_expression >2sigma(I)
_cod_data_source_file c8dt02686f2.cif
_cod_data_source_block ZJNU-88
_cod_depositor_comments 'Adding full bibliography for 7047257--7047259.cif.'
_cod_original_sg_symbol_H-M P6(3)/mmc
_cod_database_code 7047259
_platon_squeeze_void_probe_radius 1.20

loop_
_symmetry_equiv_pos_as_xyz
'x, y, z'
'x-y, x, z+1/2'
'-y, x-y, z'
'-x, -y, z+1/2'
'-x+y, -x, z'
'y, -x+y, z+1/2'
'-y, -x, -z+1/2'
'x-y, -y, -z'
'x, x-y, -z+1/2'
'y, x, -z'
'-x+y, y, -z+1/2'
'-x, -x+y, -z'
'-x, -y, -z'
'-x+y, -x, -z-1/2'
'y, -x+y, -z'
'x, y, -z-1/2'
'x-y, x, -z'
'-y, x-y, -z-1/2'
'y, x, z-1/2'
'-x+y, y, z'
'-x, -x+y, z-1/2'
'-y, -x, z'
'x-y, -y, z-1/2'
'x, x-y, z'

loop_
_atom_site_label
_atom_site_type_symbol
_atom_site_fract_x
_atom_site_fract_y
_atom_site_fract_z
_atom_site_U_iso_or_equiv
_atom_site_adp_type
_atom_site_occupancy
_atom_site_symmetry_multiplicity
_atom_site_calc_flag
_atom_site_refinement_flags
Cu1 Cu -0.476097(11) 0.04781(2) 0.046881(17) 0.0585(3) Uani 1 2 d S
O1 O -0.43895(12) -0.02931(10) 0.07258(7) 0.0640(5) Uani 1 1 d .
O1W O -0.43828(14) 0.1234(3) 0.12649(19) 0.1254(14) Uani 1 2 d S
H1 H -0.3869 0.1365 0.1324 0.151 Uiso 1 1 d R
O2 O -0.48164(11) -0.11035(9) -0.00551(7) 0.0646(5) Uani 1 1 d .
C1 C -0.44886(16) -0.09017(14) 0.04349(9) 0.0567(5) Uani 1 1 d .
C2 C -0.42072(13) -0.14593(12) 0.06948(10) 0.0555(5) Uani 1 1 d .
C3 C -0.4431(2) -0.22157(10) 0.04416(11) 0.0551(7) Uani 1 2 d S
H3A H -0.4732 -0.2366 0.0102 0.066 Uiso 1 2 calc SR
C4 C -0.37419(14) -0.12208(13) 0.11936(9) 0.0596(5) Uani 1 1 d .
H4A H -0.3597 -0.0712 0.1363 0.071 Uiso 1 1 calc R
C5 C -0.3492(2) -0.17459(11) 0.14415(13) 0.0573(7) Uani 1 2 d S
C6 C -0.3121(10) -0.1561(5) 0.1966(9) 0.045(3) Uani 0.50 2 d SP
C9 C -0.2283(12) -0.1141(6) 0.3049(9) 0.072(5) Uani 0.50 2 d SP
C11 C -0.1620(3) -0.08102(14) 0.35322(18) 0.1006(16) Uani 1 2 d S
H11A H -0.1075 -0.0634 0.3382 0.121 Uiso 0.50 1 d PR
H11B H -0.1622 -0.0352 0.3720 0.121 Uiso 0.50 1 d PR
H11C H -0.1767 -0.1254 0.3801 0.121 Uiso 0.50 1 d PR
N1 N -0.1716(3) -0.08582(16) 0.2500 0.0802(13) Uani 1 4 d S
C7 C -0.3431(3) -0.17156(16) 0.2500 0.0612(10) Uani 1 4 d S
H7A H -0.4026 -0.2013 0.2544 0.073 Uiso 0.50 2 d SPR
C8 C -0.2892(9) -0.1446(5) 0.2996(10) 0.045(3) Uani 0.50 2 d SP
C10 C -0.2064(9) -0.1032(4) 0.2034(6) 0.047(2) Uani 0.50 2 d SP

loop_
_atom_site_aniso_label
_atom_site_aniso_U_11
_atom_site_aniso_U_22
_atom_site_aniso_U_33
_atom_site_aniso_U_23
_atom_site_aniso_U_13
_atom_site_aniso_U_12
Cu1 0.0667(4) 0.0427(3) 0.0582(4) -0.00193(12) -0.00096(6) 0.02137(17)
O1 0.0837(10) 0.0507(8) 0.0623(9) -0.0030(6) -0.0088(8) 0.0372(8)
O1W 0.1119(19) 0.129(3) 0.141(3) -0.059(3) -0.0293(14) 0.0643(16)
O2 0.0858(11) 0.0520(7) 0.0614(9) -0.0028(6) -0.0100(7) 0.0385(7)
C1 0.0619(12) 0.0428(10) 0.0616(12) 0.0058(7) 0.0026(8) 0.0233(9)
C2 0.0606(11) 0.0488(10) 0.0585(12) 0.0030(8) 0.0035(8) 0.0285(9)
C3 0.0587(17) 0.0512(11) 0.0579(15) 0.0019(5) 0.0039(11) 0.0293(8)
C4 0.0715(12) 0.0537(10) 0.0553(11) 0.0006(8) 0.0019(9) 0.0327(9)
C5 0.0657(17) 0.0540(10) 0.0561(15) 0.0006(7) 0.0013(13) 0.0328(8)
C6 0.032(9) 0.049(3) 0.048(4) -0.005(3) -0.011(5) 0.016(4)
C9 0.050(11) 0.101(7) 0.049(5) 0.012(3) 0.025(6) 0.025(6)
C11 0.072(2) 0.145(4) 0.060(2) -0.0015(9) -0.0030(18) 0.0362(11)
N1 0.070(3) 0.097(3) 0.065(3) 0.000 0.000 0.0352(13)
C7 0.071(3) 0.0596(16) 0.057(2) 0.000 0.000 0.0354(13)
C8 0.025(9) 0.043(3) 0.061(5) 0.009(3) 0.017(5) 0.012(5)
C10 0.027(6) 0.063(3) 0.039(5) -0.0076(18) -0.015(4) 0.014(3)

loop_
_atom_type_symbol
_atom_type_description
_atom_type_scat_dispersion_real
_atom_type_scat_dispersion_imag
_atom_type_scat_source
C C 0.0033 0.0016 'International Tables Vol C Tables 4.2.6.8 and 6.1.1.4'
H H 0.0000 0.0000 'International Tables Vol C Tables 4.2.6.8 and 6.1.1.4'
Cu Cu 0.3201 1.2651 'International Tables Vol C Tables 4.2.6.8 and 6.1.1.4'
N N 0.0061 0.0033 'International Tables Vol C Tables 4.2.6.8 and 6.1.1.4'
O O 0.0106 0.0060 'International Tables Vol C Tables 4.2.6.8 and 6.1.1.4'

loop_
_geom_angle_atom_site_label_1
_geom_angle_atom_site_label_2
_geom_angle_atom_site_label_3
_geom_angle
_geom_angle_site_symmetry_1
_geom_angle_site_symmetry_3
O2 Cu1 O2 88.65(11) 8 13_455
O2 Cu1 O1 88.71(8) 8 .
O2 Cu1 O1 167.19(7) 13_455 .
O2 Cu1 O1 167.19(7) 8 20_455
O2 Cu1 O1 88.71(8) 13_455 20_455
O1 Cu1 O1 91.10(11) . 20_455
O2 Cu1 O1W 97.78(10) 8 .
O2 Cu1 O1W 97.78(10) 13_455 .
O1 Cu1 O1W 94.99(10) . .
O1 Cu1 O1W 94.99(10) 20_455 .
O2 Cu1 Cu1 83.55(5) 8 13_455
O2 Cu1 Cu1 83.55(5) 13_455 13_455
O1 Cu1 Cu1 83.70(5) . 13_455
O1 Cu1 Cu1 83.70(5) 20_455 13_455
O1W Cu1 Cu1 178.12(13) . 13_455
C1 O1 Cu1 122.85(15) . .
Cu1 O1W H1 105.4 . .
C1 O2 Cu1 123.47(15) . 13_455
O1 C1 O2 126.4(2) . .
O1 C1 C2 117.12(19) . .
O2 C1 C2 116.47(19) . .
C3 C2 C4 120.6(2) . .
C3 C2 C1 119.6(2) . .
C4 C2 C1 119.82(18) . .
C2 C3 C2 119.7(3) 24 .
C2 C3 H3A 120.2 24 .
C2 C3 H3A 120.2 . .
C2 C4 C5 119.9(2) . .
C2 C4 H4A 120.1 . .
C5 C4 H4A 120.1 . .
C6 C5 C4 119.98(16) . 24
C6 C5 C4 119.95(16) . .
C4 C5 C4 119.3(3) 24 .
C6 C5 C8 10.3(14) . 16_556
C4 C5 C8 120.34(14) 24 16_556
C4 C5 C8 120.35(14) . 16_556
C8 C6 C9 15(6) 16_556 16_556
C8 C6 C5 129(7) 16_556 .
C9 C6 C5 114.4(18) 16_556 .
C8 C6 C7 98(7) 16_556 .
C9 C6 C7 113.1(16) 16_556 .
C5 C6 C7 132.5(13) . .
C8 C6 C10 8(6) 16_556 .
C9 C6 C10 6.9(14) 16_556 .
C5 C6 C10 121.3(15) . .
C7 C6 C10 106.3(11) . .
C10 C9 C8 144(7) 16_556 .
C10 C9 C6 150(7) 16_556 16_556
C8 C9 C6 6(2) . 16_556
C10 C9 C11 76(6) 16_556 .
C8 C9 C11 140.3(18) . .
C6 C9 C11 134.6(16) 16_556 .
C10 C9 N1 26(5) 16_556 .
C8 C9 N1 118(2) . .
C6 C9 N1 124(2) 16_556 .
C11 C9 N1 101.5(11) . .
C10 C11 C9 15.0(7) 16_556 .
C10 C11 H11A 96.2 16_556 .
C9 C11 H11A 110.9 . .
C10 C11 H11B 113.8 16_556 .
C9 C11 H11B 109.4 . .
H11A C11 H11B 109.6 . .
C10 C11 H11C 117.5 16_556 .
C9 C11 H11C 108.1 . .
H11A C11 H11C 109.2 . .
H11B C11 H11C 109.5 . .
C10 N1 C10 125.8(16) . 16_556
C10 N1 C9 8.2(16) . 16_556
C10 N1 C9 117.7(7) 16_556 16_556
C10 N1 C9 117.7(7) . .
C10 N1 C9 8.2(16) 16_556 .
C9 N1 C9 109.5(19) 16_556 .
C6 C7 C6 136.6(14) . 16_556
C6 C7 C8 121.7(8) . .
C6 C7 C8 15.0(11) 16_556 .
C6 C7 C8 15.0(11) . 16_556
C6 C7 C8 121.7(8) 16_556 16_556
C8 C7 C8 106.7(13) . 16_556
C6 C7 H7A 117.9 . .
C6 C7 H7A 105.5 16_556 .
C8 C7 H7A 120.5 . .
C8 C7 H7A 132.8 16_556 .
C6 C8 C9 159(8) 16_556 .
C6 C8 C10 170(8) 16_556 16_556
C9 C8 C10 10.2(16) . 16_556
C6 C8 C7 67(6) 16_556 .
C9 C8 C7 133.8(19) . .
C10 C8 C7 123.5(17) 16_556 .
C6 C8 C5 40(6) 16_556 16_556
C9 C8 C5 119(2) . 16_556
C10 C8 C5 129.3(18) 16_556 16_556
C7 C8 C5 107.2(9) . 16_556
C9 C10 N1 146(6) 16_556 .
C9 C10 C8 26(5) 16_556 16_556
N1 C10 C8 120.2(17) . 16_556
C9 C10 C11 89(6) 16_556 16_556
N1 C10 C11 124.7(11) . 16_556
C8 C10 C11 115.1(13) 16_556 16_556
C9 C10 C6 24(5) 16_556 .
N1 C10 C6 122.5(13) . .
C8 C10 C6 2.3(17) 16_556 .
C11 C10 C6 112.8(10) 16_556 .

loop_
_geom_bond_atom_site_label_1
_geom_bond_atom_site_label_2
_geom_bond_distance
_geom_bond_site_symmetry_2
Cu1 O2 1.9511(16) 8
Cu1 O2 1.9511(16) 13_455
Cu1 O1 1.9662(17) .
Cu1 O1 1.9662(17) 20_455
Cu1 O1W 2.226(4) .
Cu1 Cu1 2.6801(8) 13_455
O1 C1 1.251(3) .
O1W H1 0.8691 .
O2 C1 1.265(3) .
O2 Cu1 1.9511(16) 13_455
C1 C2 1.500(3) .
C2 C3 1.382(2) .
C2 C4 1.387(3) .
C3 C2 1.382(2) 24
C3 H3A 0.9300 .
C4 C5 1.397(3) .
C4 H4A 0.9300 .
C5 C6 1.365(18) .
C5 C4 1.397(3) 24
C5 C8 1.631(18) 16_556
C6 C8 0.38(3) 16_556
C6 C9 1.347(17) 16_556
C6 C7 1.35(2) .
C6 C10 1.71(2) .
C9 C10 0.40(2) 16_556
C9 C8 0.99(3) .
C9 C6 1.347(17) 16_556
C9 C11 1.55(3) .
C9 N1 1.575(14) .
C11 C10 1.506(17) 16_556
C11 H11A 0.9604 .
C11 H11B 0.9575 .
C11 H11C 0.9624 .
N1 C10 1.225(12) .
N1 C10 1.225(12) 16_556
N1 C9 1.575(14) 16_556
C7 C6 1.35(2) 16_556
C7 C8 1.45(2) .
C7 C8 1.45(2) 16_556
C7 H7A 0.9600 .
C8 C6 0.38(3) 16_556
C8 C10 1.332(13) 16_556
C8 C5 1.631(18) 16_556
C10 C9 0.40(2) 16_556
C10 C8 1.332(13) 16_556
C10 C11 1.506(17) 16_556

loop_
_platon_squeeze_void_nr
_platon_squeeze_void_average_x
_platon_squeeze_void_average_y
_platon_squeeze_void_average_z
_platon_squeeze_void_volume
_platon_squeeze_void_count_electrons
_platon_squeeze_void_content
1 -0.032 -0.023 -0.003 4275 831 ' '
2 0.000 0.000 0.250 11 9 ' '
3 0.000 0.000 0.750 11 9 ' '
